data_1534753
loop_
_publ_author_name
'Bacon, G.E.'
'Gardner, W.E.'

_publ_section_title
;
 The structure of chromium potassium alum
;
_journal_name_full
;
Proceedings of the Royal Society of London, Series A: Mathematical and 
Physical Sciences (76,1906-)
;
_journal_page_first 79
_journal_page_last 90
_journal_volume 246
_journal_year 1958
_chemical_formula_sum 'Cr H24 K O20 S2'
_chemical_name_systematic 'Cr K (S O4)2 (H2 O)12'
_space_group_IT_number 205
_symmetry_space_group_name_Hall '-P 2ac 2ab 3'
_symmetry_space_group_name_H-M 'P a -3'
_cell_angle_alpha 90
_cell_angle_beta 90
_cell_angle_gamma 90
_cell_formula_units_Z 4
_cell_length_a 12.2
_cell_length_b 12.2
_cell_length_c 12.2
_cell_volume 1815.848
_citation_journal_id_ASTM PRLAAZ
_cod_data_source_file Bacon_PRLAAZ_1958_564.cif
_cod_data_source_block H24Cr1K1O20S2
_cod_original_formula_sum 'H24 Cr1 K1 O20 S2'
_cod_database_code 1534753

loop_
_symmetry_equiv_pos_as_xyz
x,y,z
-x+1/2,-y,z+1/2
x+1/2,-y+1/2,-z
-x,y+1/2,-z+1/2
z,x,y
-z+1/2,-x,y+1/2
z+1/2,-x+1/2,-y
-z,x+1/2,-y+1/2
y,z,x
y+1/2,-z+1/2,-x
-y,z+1/2,-x+1/2
-y+1/2,-z,x+1/2
-x,-y,-z
x-1/2,y,-z-1/2
-x-1/2,y-1/2,z
x,-y-1/2,z-1/2
-z,-x,-y
z-1/2,x,-y-1/2
-z-1/2,x-1/2,y
z,-x-1/2,y-1/2
-y,-z,-x
-y-1/2,z-1/2,x
y,-z-1/2,x-1/2
y-1/2,z,-x-1/2

loop_
_atom_site_label
_atom_site_type_symbol
_atom_site_fract_x
_atom_site_fract_y
_atom_site_fract_z
_atom_site_occupancy
_atom_site_U_iso_or_equiv
H3 H+1 0.122 0.165 0.297 1 0.0
H4 H+1 0.002 0.205 0.279 1 0.0
O3 O-2 0.012 0.017 0.158 1 0.0
K1 K+1 0.5 0.5 0.5 1 0.0
Cr1 Cr+3 0 0 0 1 0.0
O4 O-2 0.049 0.14 0.306 1 0.0
O2 O-2 0.303 0.263 0.432 1 0.0
S1 S+6 0.309 0.309 0.309 1 0.0
H2 H+1 0.199 0.035 0.087 1 0.0
O1 O-2 0.238 0.238 0.238 1 0.0
H1 H+1 0.208 0.029 0.048 1 0.0
